data_7000355
loop_
_publ_author_name
'Khairul, Wan M.'
'Fox, Mark A.'
'Zaitseva, Natasha N.'
'Gaudio, Maryka'
'Yufit, Dmitry S.'
'Skelton, Brian W.'
'White, Allan H.'
'Howard, Judith A. K.'
'Bruce, Michael I.'
'Low, Paul J.'

_publ_section_title
;
 Transition metal alkynyl complexes by transmetallation from
 Au(C&#xE002;CAr)(PPh3) (Ar = C6H5 or C6H4Me-4)
;
_journal_issue 4
_journal_name_full 'Dalton Transactions'
_journal_page_first 610
_journal_paper_doi 10.1039/b809960j
_journal_year 2009
_chemical_formula_moiety 'C40 H36 Fe P2, 0.5 CH2Cl2'
_chemical_formula_sum 'C40.5 H37 Cl Fe P2'
_chemical_formula_weight 676.94
_chemical_name_systematic
;
?
;
_space_group_IT_number 2
_symmetry_cell_setting triclinic
_symmetry_Int_Tables_number 2
_symmetry_space_group_name_Hall '-P 1'
_symmetry_space_group_name_H-M 'P -1'
_atom_sites_solution_hydrogens geom
_atom_sites_solution_primary direct
_atom_sites_solution_secondary difmap
_audit_creation_method SHELXL-97
_cell_angle_alpha 93.20(2)
_cell_angle_beta 93.13(2)
_cell_angle_gamma 97.83(2)
_cell_formula_units_Z 4
_cell_length_a 9.5283(2)
_cell_length_b 18.2097(4)
_cell_length_c 19.3123(4)
_cell_measurement_reflns_used 23275
_cell_measurement_temperature 120(2)
_cell_measurement_theta_max 31.50
_cell_measurement_theta_min 1.13
_cell_volume 3307.9(2)
_computing_cell_refinement 'CrystalClear (Rigaku Inc., 2007)'
_computing_data_collection 'CrystalClear (Rigaku Inc., 2007)'
_computing_data_reduction 'CrystalClear (Rigaku Inc., 2007)'
_computing_molecular_graphics 'SHELXTL Ver. 6.14'
_computing_publication_material 'SHELXTL Ver. 6.14'
_computing_structure_refinement 'SHELXTL Ver. 6.14'
_computing_structure_solution 'SHELXTL Ver. 6.14 (Bruker-AXS, 2003)'
_diffrn_ambient_temperature 120(2)
_diffrn_detector_area_resol_mean 10.0000
_diffrn_measured_fraction_theta_full 0.982
_diffrn_measured_fraction_theta_max 0.982
_diffrn_measurement_device_type 'R-AXIS SPIDER'
_diffrn_measurement_method dtprofit.ref
_diffrn_radiation_monochromator 'Graphite Monochromator'
_diffrn_radiation_source 'fine-focus sealed tube'
_diffrn_radiation_type Mo-K\a
_diffrn_radiation_wavelength 0.71073
_diffrn_reflns_av_R_equivalents 0.0410
_diffrn_reflns_av_sigmaI/netI 0.0390
_diffrn_reflns_limit_h_max 13
_diffrn_reflns_limit_h_min -12
_diffrn_reflns_limit_k_max 25
_diffrn_reflns_limit_k_min -25
_diffrn_reflns_limit_l_max 26
_diffrn_reflns_limit_l_min -26
_diffrn_reflns_number 71399
_diffrn_reflns_theta_full 29.50
_diffrn_reflns_theta_max 29.50
_diffrn_reflns_theta_min 1.60
_exptl_absorpt_coefficient_mu 0.662
_exptl_absorpt_correction_T_max 0.9420
_exptl_absorpt_correction_T_min 0.8630
_exptl_absorpt_correction_type numerical
_exptl_absorpt_process_details
;
NUMABS (Rigaku Inc., 2007)
;
_exptl_crystal_colour red
_exptl_crystal_density_diffrn 1.359
_exptl_crystal_density_method 'not measured'
_exptl_crystal_description prism
_exptl_crystal_F_000 1412
_exptl_crystal_size_max 0.38
_exptl_crystal_size_mid 0.20
_exptl_crystal_size_min 0.17
_refine_diff_density_max 0.613
_refine_diff_density_min -1.057
_refine_diff_density_rms 0.068
_refine_ls_extinction_method none
_refine_ls_goodness_of_fit_ref 1.088
_refine_ls_hydrogen_treatment constr
_refine_ls_matrix_type full
_refine_ls_number_parameters 802
_refine_ls_number_reflns 18098
_refine_ls_number_restraints 0
_refine_ls_restrained_S_all 1.088
_refine_ls_R_factor_all 0.0460
_refine_ls_R_factor_gt 0.0403
_refine_ls_shift/su_max 0.002
_refine_ls_shift/su_mean 0.000
_refine_ls_structure_factor_coef Fsqd
_refine_ls_weighting_details 'calc w=1/[\s^2^(Fo^2^)+(0.0300P)^2^+2.5000P] where P=(Fo^2^+2Fc^2^)/3'
_refine_ls_weighting_scheme calc
_refine_ls_wR_factor_gt 0.0939
_refine_ls_wR_factor_ref 0.0972
_reflns_number_gt 16479
_reflns_number_total 18098
_reflns_threshold_expression >2sigma(I)
_cod_data_source_file b809960j.txt
_cod_data_source_block 2b
_cod_depositor_comments
;
The following automatic conversions were performed:
'_symmetry_cell_setting' value 'Triclinic' changed to 'triclinic'
according to '/home/saulius/struct/CIF-dictionaries/cif_core.dic'
dictionary named 'cif_core.dic' version 2.4.1 from 2010-06-29.

Automatic conversion script
Id: cif_fix_enum 1527 2010-12-29 10:47:43Z saulius 
;
_cod_original_cell_volume 3307.85(18)
_cod_original_sg_symbol_Hall '-P 1 '
_cod_original_sg_symbol_H-M 'P -1 '
_cod_original_formula_sum 'C40.50 H37 Cl Fe P2'
_cod_database_code 7000355

loop_
_symmetry_equiv_pos_as_xyz
'x, y, z'
'-x, -y, -z'

loop_
_atom_site_label
_atom_site_type_symbol
_atom_site_fract_x
_atom_site_fract_y
_atom_site_fract_z
_atom_site_U_iso_or_equiv
_atom_site_adp_type
_atom_site_occupancy
_atom_site_symmetry_multiplicity
_atom_site_calc_flag
_atom_site_refinement_flags
_atom_site_disorder_assembly
_atom_site_disorder_group
Fe1 Fe 0.16282(2) 0.721164(12) 0.441947(11) 0.01436(5) Uani 1 1 d . . .
Fe2 Fe 0.74323(2) 0.302500(12) 0.186286(11) 0.01466(5) Uani 1 1 d . . .
P1 P 0.04685(4) 0.79362(2) 0.38260(2) 0.01549(8) Uani 1 1 d . . .
P2 P 0.04583(4) 0.63083(2) 0.37524(2) 0.01509(8) Uani 1 1 d . . .
P11 P 0.63333(5) 0.29815(2) 0.08564(2) 0.01684(8) Uani 1 1 d . . .
P12 P 0.61630(4) 0.19723(2) 0.19955(2) 0.01634(8) Uani 1 1 d . . .
Cl1 Cl 0.10870(8) 0.83165(4) 0.12765(4) 0.05966(19) Uani 1 1 d . . .
Cl2 Cl 0.40732(7) 0.89496(3) 0.13172(3) 0.04803(14) Uani 1 1 d . . .
C1 C 0.29912(18) 0.72235(9) 0.37316(8) 0.0174(3) Uani 1 1 d . . .
C2 C 0.39015(18) 0.71850(9) 0.33159(8) 0.0196(3) Uani 1 1 d . . .
C3 C 0.49076(17) 0.70753(9) 0.28035(8) 0.0182(3) Uani 1 1 d . . .
C4 C 0.54881(19) 0.76550(10) 0.24167(9) 0.0232(3) Uani 1 1 d . . .
H4A H 0.5275 0.8143 0.2517 0.028 Uiso 1 1 calc R . .
C5 C 0.6375(2) 0.75274(12) 0.18858(10) 0.0296(4) Uani 1 1 d . . .
H5A H 0.6748 0.7931 0.1629 0.035 Uiso 1 1 calc R . .
C6 C 0.6731(2) 0.68225(13) 0.17212(10) 0.0300(4) Uani 1 1 d . . .
C7 C 0.6210(2) 0.62542(11) 0.21210(10) 0.0288(4) Uani 1 1 d . . .
H7A H 0.6464 0.5773 0.2032 0.035 Uiso 1 1 calc R . .
C8 C 0.53182(19) 0.63723(10) 0.26535(9) 0.0226(3) Uani 1 1 d . . .
H8A H 0.4981 0.5970 0.2921 0.027 Uiso 1 1 calc R . .
C9 C 0.7660(3) 0.66819(17) 0.11292(12) 0.0481(6) Uani 1 1 d . . .
H9A H 0.7791 0.6157 0.1097 0.072 Uiso 1 1 calc R . .
H9B H 0.8586 0.6991 0.1215 0.072 Uiso 1 1 calc R . .
H9C H 0.7204 0.6807 0.0693 0.072 Uiso 1 1 calc R . .
C10 C 0.3323(2) 0.74512(10) 0.51726(9) 0.0241(3) Uani 1 1 d . . .
H10A H 0.4331 0.7629 0.5079 0.029 Uiso 1 1 calc R . .
C11 C 0.2703(2) 0.66946(10) 0.51772(9) 0.0238(3) Uani 1 1 d . . .
H11A H 0.3197 0.6249 0.5103 0.029 Uiso 1 1 calc R . .
C12 C 0.1257(2) 0.66948(10) 0.53333(8) 0.0241(3) Uani 1 1 d . . .
H12A H 0.0553 0.6244 0.5383 0.029 Uiso 1 1 calc R . .
C13 C 0.0993(2) 0.74410(10) 0.54204(9) 0.0245(4) Uani 1 1 d . . .
H13A H 0.0072 0.7607 0.5538 0.029 Uiso 1 1 calc R . .
C14 C 0.2280(2) 0.79119(10) 0.53222(9) 0.0241(3) Uani 1 1 d . . .
H14A H 0.2420 0.8467 0.5352 0.029 Uiso 1 1 calc R . .
C15 C -0.04509(19) 0.74115(9) 0.30295(9) 0.0203(3) Uani 1 1 d . . .
H15A H -0.1484 0.7317 0.3088 0.024 Uiso 1 1 calc R . .
H15B H -0.0297 0.7714 0.2623 0.024 Uiso 1 1 calc R . .
C16 C 0.01162(18) 0.66675(9) 0.28987(8) 0.0179(3) Uani 1 1 d . . .
H16A H 0.1002 0.6743 0.2651 0.022 Uiso 1 1 calc R . .
H16B H -0.0593 0.6313 0.2612 0.022 Uiso 1 1 calc R . .
C21 C -0.09423(18) 0.83855(9) 0.42319(8) 0.0183(3) Uani 1 1 d . . .
C22 C -0.23837(19) 0.82270(10) 0.40224(10) 0.0234(3) Uani 1 1 d . . .
H22A H -0.2683 0.7875 0.3644 0.028 Uiso 1 1 calc R . .
C23 C -0.3396(2) 0.85798(11) 0.43630(11) 0.0285(4) Uani 1 1 d . . .
H23A H -0.4370 0.8466 0.4212 0.034 Uiso 1 1 calc R . .
C24 C -0.2985(2) 0.90947(11) 0.49203(11) 0.0290(4) Uani 1 1 d . . .
H24A H -0.3676 0.9331 0.5150 0.035 Uiso 1 1 calc R . .
C25 C -0.1558(2) 0.92621(10) 0.51401(10) 0.0268(4) Uani 1 1 d . . .
H25A H -0.1270 0.9612 0.5522 0.032 Uiso 1 1 calc R . .
C26 C -0.05459(19) 0.89141(9) 0.47970(9) 0.0229(3) Uani 1 1 d . . .
H26A H 0.0428 0.9036 0.4947 0.028 Uiso 1 1 calc R . .
C31 C 0.14519(18) 0.87727(9) 0.35072(9) 0.0192(3) Uani 1 1 d . . .
C32 C 0.0800(2) 0.91947(10) 0.30390(10) 0.0247(4) Uani 1 1 d . . .
H32A H -0.0146 0.9033 0.2859 0.030 Uiso 1 1 calc R . .
C33 C 0.1531(2) 0.98516(10) 0.28359(11) 0.0304(4) Uani 1 1 d . . .
H33A H 0.1084 1.0137 0.2515 0.037 Uiso 1 1 calc R . .
C34 C 0.2911(2) 1.00942(10) 0.30987(11) 0.0319(4) Uani 1 1 d . . .
H34A H 0.3405 1.0546 0.2960 0.038 Uiso 1 1 calc R . .
C35 C 0.3566(2) 0.96793(10) 0.35610(11) 0.0287(4) Uani 1 1 d . . .
H35A H 0.4512 0.9844 0.3739 0.034 Uiso 1 1 calc R . .
C36 C 0.28395(19) 0.90197(9) 0.37669(9) 0.0225(3) Uani 1 1 d . . .
H36A H 0.3293 0.8736 0.4087 0.027 Uiso 1 1 calc R . .
C41 C -0.13388(17) 0.59420(9) 0.39811(8) 0.0171(3) Uani 1 1 d . . .
C42 C -0.21032(18) 0.64279(9) 0.43507(9) 0.0204(3) Uani 1 1 d . . .
H42A H -0.1640 0.6905 0.4518 0.024 Uiso 1 1 calc R . .
C43 C -0.3519(2) 0.62226(10) 0.44743(10) 0.0246(3) Uani 1 1 d . . .
H43A H -0.4029 0.6566 0.4706 0.030 Uiso 1 1 calc R . .
C44 C -0.41926(19) 0.55121(10) 0.42578(9) 0.0238(3) Uani 1 1 d . . .
H44A H -0.5157 0.5366 0.4348 0.029 Uiso 1 1 calc R . .
C45 C -0.34369(19) 0.50175(10) 0.39072(9) 0.0237(3) Uani 1 1 d . . .
H45A H -0.3888 0.4530 0.3768 0.028 Uiso 1 1 calc R . .
C46 C -0.20297(19) 0.52290(9) 0.37585(9) 0.0210(3) Uani 1 1 d . . .
H46A H -0.1538 0.4892 0.3507 0.025 Uiso 1 1 calc R . .
C51 C 0.12892(17) 0.54763(8) 0.35577(8) 0.0171(3) Uani 1 1 d . . .
C52 C 0.1370(2) 0.49605(10) 0.40579(9) 0.0233(3) Uani 1 1 d . . .
H52A H 0.0969 0.5034 0.4492 0.028 Uiso 1 1 calc R . .
C53 C 0.2038(2) 0.43360(10) 0.39267(11) 0.0286(4) Uani 1 1 d . . .
H53A H 0.2068 0.3984 0.4270 0.034 Uiso 1 1 calc R . .
C54 C 0.2658(2) 0.42197(10) 0.33047(11) 0.0267(4) Uani 1 1 d . . .
H54A H 0.3106 0.3791 0.3221 0.032 Uiso 1 1 calc R . .
C55 C 0.2615(2) 0.47329(10) 0.28101(10) 0.0260(4) Uani 1 1 d . . .
H55A H 0.3053 0.4666 0.2385 0.031 Uiso 1 1 calc R . .
C56 C 0.19265(19) 0.53545(9) 0.29342(9) 0.0217(3) Uani 1 1 d . . .
H56A H 0.1891 0.5702 0.2587 0.026 Uiso 1 1 calc R . .
C101 C 0.86495(17) 0.24226(9) 0.14225(8) 0.0173(3) Uani 1 1 d . . .
C102 C 0.93698(18) 0.20075(9) 0.11207(9) 0.0207(3) Uani 1 1 d . . .
C103 C 1.02496(18) 0.15303(9) 0.07807(9) 0.0196(3) Uani 1 1 d . . .
C104 C 1.0956(2) 0.17355(10) 0.01941(9) 0.0259(4) Uani 1 1 d . . .
H10B H 1.0854 0.2200 0.0010 0.031 Uiso 1 1 calc R . .
C105 C 1.1814(2) 0.12713(12) -0.01307(10) 0.0308(4) Uani 1 1 d . . .
H10C H 1.2281 0.1427 -0.0530 0.037 Uiso 1 1 calc R . .
C106 C 1.1994(2) 0.05934(11) 0.01173(11) 0.0296(4) Uani 1 1 d . . .
C107 C 1.1294(2) 0.03831(11) 0.06989(11) 0.0327(4) Uani 1 1 d . . .
H10D H 1.1402 -0.0082 0.0879 0.039 Uiso 1 1 calc R . .
C108 C 1.0432(2) 0.08404(10) 0.10268(10) 0.0274(4) Uani 1 1 d . . .
H10E H 0.9962 0.0679 0.1424 0.033 Uiso 1 1 calc R . .
C109 C 1.2922(3) 0.00909(14) -0.02426(14) 0.0438(6) Uani 1 1 d . . .
H10F H 1.2928 -0.0363 0.0007 0.066 Uiso 1 1 calc R . .
H10G H 1.3892 0.0351 -0.0244 0.066 Uiso 1 1 calc R . .
H10H H 1.2542 -0.0039 -0.0722 0.066 Uiso 1 1 calc R . .
C110 C 0.8996(2) 0.39447(10) 0.21502(10) 0.0283(4) Uani 1 1 d . . .
H11B H 0.9897 0.4079 0.1916 0.034 Uiso 1 1 calc R . .
C111 C 0.8824(2) 0.34924(10) 0.27144(10) 0.0274(4) Uani 1 1 d . . .
H11C H 0.9578 0.3249 0.2954 0.033 Uiso 1 1 calc R . .
C112 C 0.7402(2) 0.34554(10) 0.28878(9) 0.0311(4) Uani 1 1 d . . .
H11D H 0.6974 0.3181 0.3277 0.037 Uiso 1 1 calc R . .
C113 C 0.6687(2) 0.38828(11) 0.24337(11) 0.0341(5) Uani 1 1 d . . .
H11E H 0.5679 0.3977 0.2448 0.041 Uiso 1 1 calc R . .
C114 C 0.7697(3) 0.41839(10) 0.19816(10) 0.0326(5) Uani 1 1 d . . .
H11F H 0.7515 0.4523 0.1607 0.039 Uiso 1 1 calc R . .
C115 C 0.5613(2) 0.20103(9) 0.05485(9) 0.0247(4) Uani 1 1 d . . .
H11G H 0.4644 0.2000 0.0332 0.030 Uiso 1 1 calc R . .
H11H H 0.6214 0.1835 0.0189 0.030 Uiso 1 1 calc R . .
C116 C 0.5558(2) 0.14860(9) 0.11343(9) 0.0236(3) Uani 1 1 d . . .
H11I H 0.6165 0.1098 0.1033 0.028 Uiso 1 1 calc R . .
H11J H 0.4572 0.1237 0.1155 0.028 Uiso 1 1 calc R . .
C121 C 0.48153(18) 0.35043(9) 0.08057(8) 0.0194(3) Uani 1 1 d . . .
C122 C 0.3458(2) 0.31742(11) 0.09224(12) 0.0319(4) Uani 1 1 d . . .
H12B H 0.3290 0.2655 0.0976 0.038 Uiso 1 1 calc R . .
C123 C 0.2332(2) 0.35866(12) 0.09623(12) 0.0353(5) Uani 1 1 d . . .
H12C H 0.1412 0.3349 0.1046 0.042 Uiso 1 1 calc R . .
C124 C 0.2553(2) 0.43389(11) 0.08805(10) 0.0289(4) Uani 1 1 d . . .
H12D H 0.1790 0.4622 0.0908 0.035 Uiso 1 1 calc R . .
C125 C 0.3899(2) 0.46790(10) 0.07575(10) 0.0289(4) Uani 1 1 d . . .
H12E H 0.4058 0.5198 0.0701 0.035 Uiso 1 1 calc R . .
C126 C 0.5021(2) 0.42649(10) 0.07155(10) 0.0243(3) Uani 1 1 d . . .
H12F H 0.5936 0.4503 0.0625 0.029 Uiso 1 1 calc R . .
C131 C 0.72808(19) 0.33197(9) 0.01147(8) 0.0202(3) Uani 1 1 d . . .
C132 C 0.6600(2) 0.32501(10) -0.05521(9) 0.0246(3) Uani 1 1 d . . .
H13B H 0.5646 0.3014 -0.0620 0.029 Uiso 1 1 calc R . .
C133 C 0.7306(2) 0.35220(11) -0.11119(9) 0.0280(4) Uani 1 1 d . . .
H13C H 0.6836 0.3475 -0.1562 0.034 Uiso 1 1 calc R . .
C134 C 0.8700(2) 0.38639(11) -0.10147(9) 0.0270(4) Uani 1 1 d . . .
H13D H 0.9188 0.4046 -0.1400 0.032 Uiso 1 1 calc R . .
C135 C 0.9386(2) 0.39406(11) -0.03558(10) 0.0278(4) Uani 1 1 d . . .
H13E H 1.0338 0.4180 -0.0290 0.033 Uiso 1 1 calc R . .
C136 C 0.86791(19) 0.36668(10) 0.02053(9) 0.0232(3) Uani 1 1 d . . .
H13F H 0.9153 0.3717 0.0655 0.028 Uiso 1 1 calc R . .
C141 C 0.45478(17) 0.19811(9) 0.24831(8) 0.0176(3) Uani 1 1 d . . .
C142 C 0.46977(19) 0.21030(9) 0.32084(9) 0.0208(3) Uani 1 1 d . . .
H14B H 0.5612 0.2137 0.3440 0.025 Uiso 1 1 calc R . .
C143 C 0.3527(2) 0.21746(10) 0.35938(9) 0.0247(4) Uani 1 1 d . . .
H14C H 0.3646 0.2258 0.4085 0.030 Uiso 1 1 calc R . .
C144 C 0.2184(2) 0.21248(10) 0.32615(10) 0.0260(4) Uani 1 1 d . . .
H14D H 0.1387 0.2189 0.3522 0.031 Uiso 1 1 calc R . .
C145 C 0.2011(2) 0.19809(12) 0.25465(10) 0.0302(4) Uani 1 1 d . . .
H14E H 0.1091 0.1935 0.2319 0.036 Uiso 1 1 calc R . .
C146 C 0.3184(2) 0.19031(11) 0.21612(9) 0.0266(4) Uani 1 1 d . . .
H14F H 0.3053 0.1796 0.1673 0.032 Uiso 1 1 calc R . .
C151 C 0.69498(18) 0.12558(9) 0.24472(9) 0.0200(3) Uani 1 1 d . . .
C152 C 0.8171(2) 0.14451(9) 0.28850(9) 0.0232(3) Uani 1 1 d . . .
H15C H 0.8651 0.1940 0.2914 0.028 Uiso 1 1 calc R . .
C153 C 0.8693(2) 0.09167(10) 0.32792(10) 0.0283(4) Uani 1 1 d . . .
H15D H 0.9524 0.1050 0.3579 0.034 Uiso 1 1 calc R . .
C154 C 0.8001(2) 0.01924(10) 0.32354(11) 0.0298(4) Uani 1 1 d . . .
H15E H 0.8342 -0.0167 0.3515 0.036 Uiso 1 1 calc R . .
C155 C 0.6810(2) -0.00066(10) 0.27837(12) 0.0340(4) Uani 1 1 d . . .
H15F H 0.6357 -0.0507 0.2742 0.041 Uiso 1 1 calc R . .
C156 C 0.6279(2) 0.05210(10) 0.23931(11) 0.0284(4) Uani 1 1 d . . .
H15G H 0.5458 0.0383 0.2088 0.034 Uiso 1 1 calc R . .
C1S C 0.2745(2) 0.84005(12) 0.17345(12) 0.0367(5) Uani 1 1 d . . .
H1SA H 0.3020 0.7900 0.1782 0.044 Uiso 1 1 calc R . .
H1SB H 0.2672 0.8626 0.2207 0.044 Uiso 1 1 calc R . .

loop_
_atom_site_aniso_label
_atom_site_aniso_U_11
_atom_site_aniso_U_22
_atom_site_aniso_U_33
_atom_site_aniso_U_23
_atom_site_aniso_U_13
_atom_site_aniso_U_12
Fe1 0.01473(11) 0.01626(10) 0.01184(10) 0.00037(7) 0.00062(8) 0.00159(8)
Fe2 0.01430(11) 0.01513(10) 0.01415(10) -0.00125(8) -0.00005(8) 0.00194(8)
P1 0.01531(19) 0.01543(17) 0.01560(18) 0.00041(13) 0.00037(15) 0.00217(14)
P2 0.01627(19) 0.01522(17) 0.01340(17) 0.00044(13) 0.00140(15) 0.00081(14)
P11 0.01621(19) 0.01794(18) 0.01641(18) -0.00103(14) -0.00197(15) 0.00461(14)
P12 0.01571(19) 0.01610(17) 0.01669(18) -0.00171(14) 0.00200(15) 0.00112(14)
Cl1 0.0487(4) 0.0519(4) 0.0739(5) 0.0023(3) -0.0271(3) 0.0042(3)
Cl2 0.0540(4) 0.0468(3) 0.0418(3) 0.0073(2) -0.0002(3) 0.0008(3)
C1 0.0174(8) 0.0172(7) 0.0171(7) 0.0004(5) -0.0015(6) 0.0019(6)
C2 0.0192(8) 0.0209(7) 0.0180(7) 0.0001(6) 0.0007(6) 0.0012(6)
C3 0.0153(7) 0.0244(8) 0.0143(7) 0.0000(6) -0.0010(6) 0.0015(6)
C4 0.0218(8) 0.0259(8) 0.0214(8) 0.0029(6) 0.0015(7) 0.0011(6)
C5 0.0226(9) 0.0440(11) 0.0214(8) 0.0098(7) 0.0035(7) -0.0017(8)
C6 0.0168(8) 0.0544(12) 0.0187(8) -0.0028(8) 0.0027(7) 0.0061(8)
C7 0.0238(9) 0.0372(10) 0.0262(9) -0.0062(7) -0.0001(7) 0.0108(8)
C8 0.0203(8) 0.0262(8) 0.0216(8) 0.0011(6) 0.0013(7) 0.0044(6)
C9 0.0343(12) 0.0848(19) 0.0275(11) -0.0019(11) 0.0125(9) 0.0150(12)
C10 0.0222(9) 0.0328(9) 0.0159(7) 0.0002(6) -0.0042(6) 0.0017(7)
C11 0.0278(9) 0.0280(8) 0.0163(7) 0.0041(6) -0.0031(7) 0.0071(7)
C12 0.0280(9) 0.0303(9) 0.0128(7) 0.0044(6) 0.0008(6) -0.0017(7)
C13 0.0238(9) 0.0360(9) 0.0140(7) -0.0020(6) 0.0027(6) 0.0060(7)
C14 0.0309(10) 0.0242(8) 0.0154(7) -0.0048(6) -0.0032(7) 0.0015(7)
C15 0.0215(8) 0.0205(7) 0.0184(7) -0.0011(6) -0.0044(6) 0.0043(6)
C16 0.0205(8) 0.0187(7) 0.0141(7) 0.0008(5) -0.0001(6) 0.0016(6)
C21 0.0185(8) 0.0166(7) 0.0200(7) 0.0014(6) 0.0017(6) 0.0030(6)
C22 0.0187(8) 0.0239(8) 0.0270(8) -0.0011(6) -0.0003(7) 0.0027(6)
C23 0.0170(8) 0.0324(9) 0.0369(10) 0.0022(8) 0.0033(8) 0.0055(7)
C24 0.0263(10) 0.0302(9) 0.0334(10) 0.0029(7) 0.0099(8) 0.0107(7)
C25 0.0276(9) 0.0256(8) 0.0280(9) -0.0037(7) 0.0050(8) 0.0074(7)
C26 0.0194(8) 0.0230(8) 0.0259(8) -0.0028(6) 0.0005(7) 0.0034(6)
C31 0.0210(8) 0.0166(7) 0.0209(7) 0.0018(6) 0.0052(6) 0.0038(6)
C32 0.0264(9) 0.0227(8) 0.0268(9) 0.0056(6) 0.0048(7) 0.0067(7)
C33 0.0389(11) 0.0226(8) 0.0335(10) 0.0101(7) 0.0104(9) 0.0109(8)
C34 0.0373(11) 0.0189(8) 0.0407(11) 0.0060(7) 0.0164(9) 0.0014(7)
C35 0.0246(9) 0.0237(8) 0.0371(10) 0.0000(7) 0.0083(8) -0.0014(7)
C36 0.0219(8) 0.0205(7) 0.0255(8) 0.0006(6) 0.0054(7) 0.0030(6)
C41 0.0174(8) 0.0187(7) 0.0147(7) 0.0011(5) 0.0007(6) 0.0004(6)
C42 0.0208(8) 0.0179(7) 0.0217(8) -0.0009(6) 0.0041(6) -0.0001(6)
C43 0.0220(9) 0.0257(8) 0.0263(9) -0.0013(7) 0.0075(7) 0.0027(7)
C44 0.0185(8) 0.0289(8) 0.0232(8) 0.0019(7) 0.0041(7) -0.0011(7)
C45 0.0224(9) 0.0221(8) 0.0243(8) -0.0015(6) 0.0008(7) -0.0033(6)
C46 0.0214(8) 0.0199(7) 0.0208(8) -0.0020(6) 0.0014(6) 0.0007(6)
C51 0.0176(8) 0.0156(6) 0.0173(7) 0.0003(5) -0.0006(6) 0.0006(5)
C52 0.0235(9) 0.0250(8) 0.0223(8) 0.0068(6) 0.0043(7) 0.0037(7)
C53 0.0242(9) 0.0253(8) 0.0381(10) 0.0125(7) 0.0024(8) 0.0048(7)
C54 0.0212(9) 0.0184(7) 0.0406(10) 0.0008(7) -0.0005(8) 0.0044(6)
C55 0.0263(9) 0.0253(8) 0.0263(9) -0.0034(7) 0.0025(7) 0.0054(7)
C56 0.0260(9) 0.0209(7) 0.0192(7) 0.0017(6) 0.0028(7) 0.0060(6)
C101 0.0150(7) 0.0205(7) 0.0156(7) 0.0023(5) -0.0011(6) 0.0003(6)
C102 0.0179(8) 0.0233(8) 0.0205(8) 0.0015(6) -0.0008(6) 0.0026(6)
C103 0.0150(7) 0.0231(7) 0.0204(7) -0.0032(6) -0.0016(6) 0.0041(6)
C104 0.0268(9) 0.0280(8) 0.0241(8) 0.0013(7) 0.0043(7) 0.0075(7)
C105 0.0263(10) 0.0391(10) 0.0274(9) -0.0042(8) 0.0067(8) 0.0066(8)
C106 0.0191(9) 0.0338(9) 0.0352(10) -0.0126(8) -0.0015(8) 0.0079(7)
C107 0.0325(11) 0.0252(9) 0.0420(11) -0.0013(8) -0.0003(9) 0.0124(8)
C108 0.0276(10) 0.0262(8) 0.0296(9) 0.0025(7) 0.0034(8) 0.0077(7)
C109 0.0328(12) 0.0463(12) 0.0531(14) -0.0177(11) 0.0025(10) 0.0172(10)
C110 0.0290(10) 0.0257(8) 0.0258(9) -0.0058(7) 0.0038(8) -0.0093(7)
C111 0.0308(10) 0.0220(8) 0.0268(9) -0.0057(7) -0.0126(8) 0.0028(7)
C112 0.0425(12) 0.0275(9) 0.0181(8) -0.0075(7) 0.0063(8) -0.0114(8)
C113 0.0233(9) 0.0348(10) 0.0418(11) -0.0231(9) -0.0032(8) 0.0078(8)
C114 0.0530(13) 0.0165(7) 0.0263(9) -0.0035(6) -0.0122(9) 0.0054(8)
C115 0.0305(10) 0.0199(7) 0.0225(8) -0.0037(6) -0.0093(7) 0.0058(7)
C116 0.0285(9) 0.0198(7) 0.0200(8) -0.0054(6) 0.0035(7) -0.0033(6)
C121 0.0179(8) 0.0222(7) 0.0187(7) 0.0016(6) -0.0020(6) 0.0059(6)
C122 0.0195(9) 0.0278(9) 0.0501(12) 0.0138(8) 0.0011(8) 0.0051(7)
C123 0.0183(9) 0.0419(11) 0.0487(12) 0.0149(9) 0.0051(9) 0.0091(8)
C124 0.0271(10) 0.0370(10) 0.0263(9) 0.0036(7) 0.0016(7) 0.0177(8)
C125 0.0333(10) 0.0245(8) 0.0311(9) 0.0040(7) 0.0012(8) 0.0119(7)
C126 0.0222(9) 0.0232(8) 0.0281(9) 0.0039(6) 0.0025(7) 0.0046(6)
C131 0.0222(8) 0.0238(8) 0.0159(7) -0.0003(6) 0.0001(6) 0.0093(6)
C132 0.0252(9) 0.0297(9) 0.0190(8) -0.0016(6) -0.0026(7) 0.0076(7)
C133 0.0361(11) 0.0333(9) 0.0165(8) 0.0002(7) -0.0028(7) 0.0137(8)
C134 0.0334(10) 0.0321(9) 0.0184(8) 0.0029(7) 0.0051(7) 0.0129(8)
C135 0.0245(9) 0.0372(10) 0.0227(8) 0.0026(7) 0.0043(7) 0.0061(7)
C136 0.0221(9) 0.0316(9) 0.0166(7) 0.0005(6) 0.0007(6) 0.0070(7)
C141 0.0156(7) 0.0180(7) 0.0190(7) 0.0017(5) 0.0019(6) 0.0011(6)
C142 0.0180(8) 0.0243(8) 0.0193(7) 0.0006(6) -0.0001(6) 0.0012(6)
C143 0.0253(9) 0.0293(9) 0.0188(8) -0.0013(6) 0.0045(7) 0.0009(7)
C144 0.0188(8) 0.0310(9) 0.0296(9) 0.0033(7) 0.0094(7) 0.0045(7)
C145 0.0170(8) 0.0461(11) 0.0286(9) 0.0101(8) -0.0003(7) 0.0059(8)
C146 0.0195(9) 0.0412(10) 0.0186(8) 0.0062(7) -0.0006(7) 0.0018(7)
C151 0.0193(8) 0.0177(7) 0.0240(8) 0.0006(6) 0.0063(6) 0.0041(6)
C152 0.0232(9) 0.0201(7) 0.0266(8) 0.0021(6) 0.0021(7) 0.0040(6)
C153 0.0277(10) 0.0282(9) 0.0305(9) 0.0049(7) 0.0009(8) 0.0089(7)
C154 0.0313(10) 0.0242(8) 0.0378(10) 0.0103(7) 0.0100(8) 0.0117(7)
C155 0.0336(11) 0.0186(8) 0.0506(12) 0.0066(8) 0.0096(9) 0.0022(7)
C156 0.0229(9) 0.0204(8) 0.0412(11) 0.0023(7) 0.0023(8) 0.0001(7)
C1S 0.0360(12) 0.0379(11) 0.0368(11) 0.0009(9) -0.0043(9) 0.0102(9)

loop_
_atom_type_symbol
_atom_type_description
_atom_type_scat_dispersion_real
_atom_type_scat_dispersion_imag
_atom_type_scat_source
C C 0.0033 0.0016 'International Tables Vol C Tables 4.2.6.8 and 6.1.1.4'
H H 0.0000 0.0000 'International Tables Vol C Tables 4.2.6.8 and 6.1.1.4'
P P 0.1023 0.0942 'International Tables Vol C Tables 4.2.6.8 and 6.1.1.4'
Fe Fe 0.3463 0.8444 'International Tables Vol C Tables 4.2.6.8 and 6.1.1.4'
Cl Cl 0.1484 0.1585 'International Tables Vol C Tables 4.2.6.8 and 6.1.1.4'

loop_
_geom_angle_atom_site_label_1
_geom_angle_atom_site_label_2
_geom_angle_atom_site_label_3
_geom_angle
_geom_angle_site_symmetry_1
_geom_angle_site_symmetry_3
_geom_angle_publ_flag
C1 Fe1 C12 136.81(7) . . yes
C1 Fe1 C11 98.28(7) . . yes
C12 Fe1 C11 40.19(7) . . yes
C1 Fe1 C13 153.39(7) . . yes
C12 Fe1 C13 39.80(7) . . yes
C11 Fe1 C13 67.21(7) . . yes
C1 Fe1 C10 88.04(7) . . yes
C12 Fe1 C10 66.66(7) . . yes
C11 Fe1 C10 39.85(7) . . yes
C13 Fe1 C10 66.40(7) . . yes
C1 Fe1 C14 114.88(7) . . yes
C12 Fe1 C14 66.61(7) . . yes
C11 Fe1 C14 66.86(7) . . yes
C13 Fe1 C14 39.59(7) . . yes
C10 Fe1 C14 39.32(7) . . yes
C1 Fe1 P1 90.19(5) . . yes
C12 Fe1 P1 132.91(6) . . yes
C11 Fe1 P1 166.76(5) . . yes
C13 Fe1 P1 100.93(5) . . yes
C10 Fe1 P1 131.14(5) . . yes
C14 Fe1 P1 100.35(5) . . yes
C1 Fe1 P2 84.28(5) . . yes
C12 Fe1 P2 94.80(5) . . yes
C11 Fe1 P2 104.93(5) . . yes
C13 Fe1 P2 120.27(6) . . yes
C10 Fe1 P2 142.19(5) . . yes
C14 Fe1 P2 159.55(6) . . yes
P1 Fe1 P2 85.95(2) . . yes
C101 Fe2 C113 162.54(7) . . yes
C101 Fe2 C114 127.18(8) . . yes
C113 Fe2 C114 39.48(9) . . yes
C101 Fe2 C112 132.20(8) . . yes
C113 Fe2 C112 39.52(9) . . yes
C114 Fe2 C112 65.49(8) . . yes
C101 Fe2 C110 96.80(7) . . yes
C113 Fe2 C110 65.95(8) . . yes
C114 Fe2 C110 38.80(8) . . yes
C112 Fe2 C110 65.28(8) . . yes
C101 Fe2 C111 99.03(7) . . yes
C113 Fe2 C111 66.11(8) . . yes
C114 Fe2 C111 65.24(7) . . yes
C112 Fe2 C111 39.04(8) . . yes
C110 Fe2 C111 38.82(8) . . yes
C101 Fe2 P11 85.32(5) . . yes
C113 Fe2 P11 104.80(6) . . yes
C114 Fe2 P11 93.87(6) . . yes
C112 Fe2 P11 142.48(7) . . yes
C110 Fe2 P11 118.17(6) . . yes
C111 Fe2 P11 156.76(6) . . yes
C101 Fe2 P12 83.62(5) . . yes
C113 Fe2 P12 110.84(7) . . yes
C114 Fe2 P12 149.15(7) . . yes
C112 Fe2 P12 96.45(6) . . yes
C110 Fe2 P12 155.69(6) . . yes
C111 Fe2 P12 116.98(6) . . yes
P11 Fe2 P12 86.13(3) . . yes
C31 P1 C21 97.54(7) . . yes
C31 P1 C15 104.83(8) . . yes
C21 P1 C15 104.19(8) . . yes
C31 P1 Fe1 118.66(6) . . yes
C21 P1 Fe1 119.66(6) . . yes
C15 P1 Fe1 109.99(5) . . yes
C51 P2 C16 104.24(7) . . yes
C51 P2 C41 104.16(7) . . yes
C16 P2 C41 102.09(8) . . yes
C51 P2 Fe1 119.02(6) . . yes
C16 P2 Fe1 107.66(5) . . yes
C41 P2 Fe1 117.64(5) . . yes
C131 P11 C121 100.37(8) . . yes
C131 P11 C115 102.38(8) . . yes
C121 P11 C115 105.62(8) . . yes
C131 P11 Fe2 120.00(6) . . yes
C121 P11 Fe2 115.39(6) . . yes
C115 P11 Fe2 111.32(6) . . yes
C151 P12 C141 98.94(8) . . yes
C151 P12 C116 102.22(8) . . yes
C141 P12 C116 105.82(8) . . yes
C151 P12 Fe2 119.71(6) . . yes
C141 P12 Fe2 117.73(5) . . yes
C116 P12 Fe2 110.44(6) . . yes
C2 C1 Fe1 174.93(15) . . yes
C1 C2 C3 174.84(17) . . yes
C4 C3 C8 116.89(16) . . yes
C4 C3 C2 121.63(15) . . yes
C8 C3 C2 121.45(15) . . yes
C5 C4 C3 120.92(17) . . yes
C5 C4 H4A 119.5 . . ?
C3 C4 H4A 119.5 . . ?
C4 C5 C6 121.83(18) . . yes
C4 C5 H5A 119.1 . . ?
C6 C5 H5A 119.1 . . ?
C7 C6 C5 117.48(17) . . yes
C7 C6 C9 120.9(2) . . yes
C5 C6 C9 121.6(2) . . yes
C6 C7 C8 121.37(18) . . yes
C6 C7 H7A 119.3 . . ?
C8 C7 H7A 119.3 . . ?
C7 C8 C3 121.40(17) . . yes
C7 C8 H8A 119.3 . . ?
C3 C8 H8A 119.3 . . ?
C6 C9 H9A 109.5 . . ?
C6 C9 H9B 109.5 . . ?
H9A C9 H9B 109.5 . . ?
C6 C9 H9C 109.5 . . ?
H9A C9 H9C 109.5 . . ?
H9B C9 H9C 109.5 . . ?
C14 C10 C11 108.92(17) . . yes
C14 C10 Fe1 71.01(10) . . yes
C11 C10 Fe1 69.50(10) . . yes
C14 C10 H10A 125.5 . . ?
C11 C10 H10A 125.5 . . ?
Fe1 C10 H10A 125.5 . . ?
C10 C11 C12 106.91(16) . . yes
C10 C11 Fe1 70.65(10) . . yes
C12 C11 Fe1 69.52(10) . . yes
C10 C11 H11A 126.5 . . ?
C12 C11 H11A 126.5 . . ?
Fe1 C11 H11A 126.5 . . ?
C13 C12 C11 108.66(16) . . yes
C13 C12 Fe1 70.97(10) . . yes
C11 C12 Fe1 70.29(10) . . yes
C13 C12 H12A 125.7 . . ?
C11 C12 H12A 125.7 . . ?
Fe1 C12 H12A 125.7 . . ?
C12 C13 C14 107.85(16) . . yes
C12 C13 Fe1 69.22(10) . . yes
C14 C13 Fe1 70.96(10) . . yes
C12 C13 H13A 126.1 . . ?
C14 C13 H13A 126.1 . . ?
Fe1 C13 H13A 126.1 . . ?
C10 C14 C13 107.66(16) . . yes
C10 C14 Fe1 69.67(10) . . yes
C13 C14 Fe1 69.45(10) . . yes
C10 C14 H14A 126.2 . . ?
C13 C14 H14A 126.2 . . ?
Fe1 C14 H14A 126.2 . . ?
C16 C15 P1 110.78(11) . . yes
C16 C15 H15A 109.5 . . ?
P1 C15 H15A 109.5 . . ?
C16 C15 H15B 109.5 . . ?
P1 C15 H15B 109.5 . . ?
H15A C15 H15B 108.1 . . ?
C15 C16 P2 106.98(11) . . yes
C15 C16 H16A 110.3 . . ?
P2 C16 H16A 110.3 . . ?
C15 C16 H16B 110.3 . . ?
P2 C16 H16B 110.3 . . ?
H16A C16 H16B 108.6 . . ?
C22 C21 C26 117.55(16) . . yes
C22 C21 P1 124.16(13) . . yes
C26 C21 P1 118.29(13) . . yes
C21 C22 C23 120.98(17) . . yes
C21 C22 H22A 119.5 . . ?
C23 C22 H22A 119.5 . . ?
C24 C23 C22 120.59(18) . . yes
C24 C23 H23A 119.7 . . ?
C22 C23 H23A 119.7 . . ?
C23 C24 C25 119.63(17) . . yes
C23 C24 H24A 120.2 . . ?
C25 C24 H24A 120.2 . . ?
C24 C25 C26 119.80(17) . . yes
C24 C25 H25A 120.1 . . ?
C26 C25 H25A 120.1 . . ?
C25 C26 C21 121.45(17) . . yes
C25 C26 H26A 119.3 . . ?
C21 C26 H26A 119.3 . . ?
C32 C31 C36 119.16(16) . . yes
C32 C31 P1 120.76(14) . . yes
C36 C31 P1 119.95(13) . . yes
C33 C32 C31 120.07(18) . . yes
C33 C32 H32A 120.0 . . ?
C31 C32 H32A 120.0 . . ?
C32 C33 C34 120.36(18) . . yes
C32 C33 H33A 119.8 . . ?
C34 C33 H33A 119.8 . . ?
C35 C34 C33 119.97(17) . . yes
C35 C34 H34A 120.0 . . ?
C33 C34 H34A 120.0 . . ?
C34 C35 C36 119.99(19) . . yes
C34 C35 H35A 120.0 . . ?
C36 C35 H35A 120.0 . . ?
C35 C36 C31 120.45(17) . . yes
C35 C36 H36A 119.8 . . ?
C31 C36 H36A 119.8 . . ?
C46 C41 C42 118.46(15) . . yes
C46 C41 P2 123.66(13) . . yes
C42 C41 P2 117.66(12) . . yes
C43 C42 C41 121.22(15) . . yes
C43 C42 H42A 119.4 . . ?
C41 C42 H42A 119.4 . . ?
C42 C43 C44 119.93(16) . . yes
C42 C43 H43A 120.0 . . ?
C44 C43 H43A 120.0 . . ?
C43 C44 C45 119.45(17) . . yes
C43 C44 H44A 120.3 . . ?
C45 C44 H44A 120.3 . . ?
C46 C45 C44 120.94(16) . . yes
C46 C45 H45A 119.5 . . ?
C44 C45 H45A 119.5 . . ?
C45 C46 C41 119.94(16) . . yes
C45 C46 H46A 120.0 . . ?
C41 C46 H46A 120.0 . . ?
C52 C51 C56 117.77(15) . . yes
C52 C51 P2 119.62(13) . . yes
C56 C51 P2 122.51(12) . . yes
C51 C52 C53 120.40(17) . . yes
C51 C52 H52A 119.8 . . ?
C53 C52 H52A 119.8 . . ?
C54 C53 C52 121.22(17) . . yes
C54 C53 H53A 119.4 . . ?
C52 C53 H53A 119.4 . . ?
C55 C54 C53 119.15(16) . . yes
C55 C54 H54A 120.4 . . ?
C53 C54 H54A 120.4 . . ?
C54 C55 C56 119.88(17) . . yes
C54 C55 H55A 120.1 . . ?
C56 C55 H55A 120.1 . . ?
C51 C56 C55 121.55(16) . . yes
C51 C56 H56A 119.2 . . ?
C55 C56 H56A 119.2 . . ?
C102 C101 Fe2 176.37(15) . . yes
C101 C102 C103 178.30(18) . . yes
C104 C103 C108 116.91(16) . . yes
C104 C103 C102 121.67(16) . . yes
C108 C103 C102 121.42(16) . . yes
C103 C104 C105 121.34(18) . . yes
C103 C104 H10B 119.3 . . ?
C105 C104 H10B 119.3 . . ?
C106 C105 C104 121.39(19) . . yes
C106 C105 H10C 119.3 . . ?
C104 C105 H10C 119.3 . . ?
C105 C106 C107 117.76(17) . . yes
C105 C106 C109 121.0(2) . . yes
C107 C106 C109 121.3(2) . . yes
C106 C107 C108 121.41(18) . . yes
C106 C107 H10D 119.3 . . ?
C108 C107 H10D 119.3 . . ?
C103 C108 C107 121.18(18) . . yes
C103 C108 H10E 119.4 . . ?
C107 C108 H10E 119.4 . . ?
C106 C109 H10F 109.5 . . ?
C106 C109 H10G 109.5 . . ?
H10F C109 H10G 109.5 . . ?
C106 C109 H10H 109.5 . . ?
H10F C109 H10H 109.5 . . ?
H10G C109 H10H 109.5 . . ?
C114 C110 C111 108.13(18) . . yes
C114 C110 Fe2 69.73(11) . . yes
C111 C110 Fe2 70.83(10) . . yes
C114 C110 H11B 125.9 . . ?
C111 C110 H11B 125.9 . . ?
Fe2 C110 H11B 125.9 . . ?
C110 C111 C112 107.43(17) . . yes
C110 C111 Fe2 70.35(10) . . yes
C112 C111 Fe2 69.45(10) . . yes
C110 C111 H11C 126.3 . . ?
C112 C111 H11C 126.3 . . ?
Fe2 C111 H11C 126.3 . . ?
C111 C112 C113 108.90(17) . . yes
C111 C112 Fe2 71.50(11) . . yes
C113 C112 Fe2 70.08(10) . . yes
C111 C112 H11D 125.5 . . ?
C113 C112 H11D 125.5 . . ?
Fe2 C112 H11D 125.5 . . ?
C114 C113 C112 106.46(18) . . yes
C114 C113 Fe2 70.35(11) . . yes
C112 C113 Fe2 70.40(11) . . yes
C114 C113 H11E 126.7 . . ?
C112 C113 H11E 126.7 . . ?
Fe2 C113 H11E 126.7 . . ?
C110 C114 C113 109.08(17) . . yes
C110 C114 Fe2 71.47(10) . . yes
C113 C114 Fe2 70.18(11) . . yes
C110 C114 H11F 125.5 . . ?
C113 C114 H11F 125.5 . . ?
Fe2 C114 H11F 125.5 . . ?
C116 C115 P11 112.27(11) . . yes
C116 C115 H11G 109.2 . . ?
P11 C115 H11G 109.2 . . ?
C116 C115 H11H 109.2 . . ?
P11 C115 H11H 109.2 . . ?
H11G C115 H11H 107.9 . . ?
C115 C116 P12 112.62(11) . . yes
C115 C116 H11I 109.1 . . ?
P12 C116 H11I 109.1 . . ?
C115 C116 H11J 109.1 . . ?
P12 C116 H11J 109.1 . . ?
H11I C116 H11J 107.8 . . ?
C122 C121 C126 117.85(16) . . yes
C122 C121 P11 121.26(13) . . yes
C126 C121 P11 120.60(14) . . yes
C121 C122 C123 121.51(18) . . yes
C121 C122 H12B 119.2 . . ?
C123 C122 H12B 119.2 . . ?
C124 C123 C122 120.01(19) . . yes
C124 C123 H12C 120.0 . . ?
C122 C123 H12C 120.0 . . ?
C123 C124 C125 119.45(17) . . yes
C123 C124 H12D 120.3 . . ?
C125 C124 H12D 120.3 . . ?
C124 C125 C126 120.42(17) . . yes
C124 C125 H12E 119.8 . . ?
C126 C125 H12E 119.8 . . ?
C125 C126 C121 120.74(18) . . yes
C125 C126 H12F 119.6 . . ?
C121 C126 H12F 119.6 . . ?
C136 C131 C132 118.96(16) . . yes
C136 C131 P11 120.55(13) . . yes
C132 C131 P11 120.47(14) . . yes
C133 C132 C131 120.54(18) . . yes
C133 C132 H13B 119.7 . . ?
C131 C132 H13B 119.7 . . ?
C132 C133 C134 119.89(17) . . yes
C132 C133 H13C 120.1 . . ?
C134 C133 H13C 120.1 . . ?
C133 C134 C135 120.19(18) . . yes
C133 C134 H13D 119.9 . . ?
C135 C134 H13D 119.9 . . ?
C136 C135 C134 119.91(18) . . yes
C136 C135 H13E 120.0 . . ?
C134 C135 H13E 120.0 . . ?
C135 C136 C131 120.50(16) . . yes
C135 C136 H13F 119.7 . . ?
C131 C136 H13F 119.7 . . ?
C146 C141 C142 118.14(16) . . yes
C146 C141 P12 123.07(13) . . yes
C142 C141 P12 118.73(13) . . yes
C143 C142 C141 120.96(16) . . yes
C143 C142 H14B 119.5 . . ?
C141 C142 H14B 119.5 . . ?
C144 C143 C142 120.07(16) . . yes
C144 C143 H14C 120.0 . . ?
C142 C143 H14C 120.0 . . ?
C145 C144 C143 119.68(17) . . yes
C145 C144 H14D 120.2 . . ?
C143 C144 H14D 120.2 . . ?
C144 C145 C146 120.18(18) . . yes
C144 C145 H14E 119.9 . . ?
C146 C145 H14E 119.9 . . ?
C145 C146 C141 120.88(17) . . yes
C145 C146 H14F 119.6 . . ?
C141 C146 H14F 119.6 . . ?
C152 C151 C156 119.20(16) . . yes
C152 C151 P12 120.33(13) . . yes
C156 C151 P12 120.33(14) . . yes
C153 C152 C151 120.48(17) . . yes
C153 C152 H15C 119.8 . . ?
C151 C152 H15C 119.8 . . ?
C152 C153 C154 119.93(19) . . yes
C152 C153 H15D 120.0 . . ?
C154 C153 H15D 120.0 . . ?
C155 C154 C153 119.96(18) . . yes
C155 C154 H15E 120.0 . . ?
C153 C154 H15E 120.0 . . ?
C156 C155 C154 120.24(18) . . yes
C156 C155 H15F 119.9 . . ?
C154 C155 H15F 119.9 . . ?
C155 C156 C151 120.14(19) . . yes
C155 C156 H15G 119.9 . . ?
C151 C156 H15G 119.9 . . ?
Cl1 C1S Cl2 112.13(13) . . yes
Cl1 C1S H1SA 109.2 . . ?
Cl2 C1S H1SA 109.2 . . ?
Cl1 C1S H1SB 109.2 . . ?
Cl2 C1S H1SB 109.2 . . ?
H1SA C1S H1SB 107.9 . . ?

loop_
_geom_bond_atom_site_label_1
_geom_bond_atom_site_label_2
_geom_bond_distance
_geom_bond_site_symmetry_2
_geom_bond_publ_flag
Fe1 C1 1.9068(17) . yes
Fe1 C12 2.0708(17) . yes
Fe1 C11 2.0809(17) . yes
Fe1 C13 2.0938(17) . yes
Fe1 C10 2.0962(18) . yes
Fe1 C14 2.1138(17) . yes
Fe1 P1 2.1687(6) . yes
Fe1 P2 2.1714(7) . yes
Fe2 C101 1.9031(17) . yes
Fe2 C113 2.0868(18) . yes
Fe2 C114 2.0891(18) . yes
Fe2 C112 2.0910(18) . yes
Fe2 C110 2.1115(18) . yes
Fe2 C111 2.1177(18) . yes
Fe2 P11 2.1492(6) . yes
Fe2 P12 2.1586(6) . yes
P1 C31 1.8320(17) . yes
P1 C21 1.8531(17) . yes
P1 C15 1.8727(17) . yes
P2 C51 1.8328(16) . yes
P2 C16 1.8365(16) . yes
P2 C41 1.8375(17) . yes
P11 C131 1.8259(18) . yes
P11 C121 1.8380(17) . yes
P11 C115 1.8601(17) . yes
P12 C151 1.8297(17) . yes
P12 C141 1.8490(17) . yes
P12 C116 1.8641(17) . yes
Cl1 C1S 1.752(2) . yes
Cl2 C1S 1.763(2) . yes
C1 C2 1.220(2) . yes
C2 C3 1.439(2) . yes
C3 C4 1.397(2) . yes
C3 C8 1.408(2) . yes
C4 C5 1.393(3) . yes
C4 H4A 0.9500 . ?
C5 C6 1.396(3) . yes
C5 H5A 0.9500 . ?
C6 C7 1.380(3) . yes
C6 C9 1.515(3) . yes
C7 C8 1.395(3) . yes
C7 H7A 0.9500 . ?
C8 H8A 0.9500 . ?
C9 H9A 0.9800 . ?
C9 H9B 0.9800 . ?
C9 H9C 0.9800 . ?
C10 C14 1.417(3) . yes
C10 C11 1.424(3) . yes
C10 H10A 1.0000 . ?
C11 C12 1.426(3) . yes
C11 H11A 1.0000 . ?
C12 C13 1.418(3) . yes
C12 H12A 1.0000 . ?
C13 C14 1.425(3) . yes
C13 H13A 1.0000 . ?
C14 H14A 1.0000 . ?
C15 C16 1.539(2) . yes
C15 H15A 0.9900 . ?
C15 H15B 0.9900 . ?
C16 H16A 0.9900 . ?
C16 H16B 0.9900 . ?
C21 C22 1.397(2) . yes
C21 C26 1.414(2) . yes
C22 C23 1.402(3) . yes
C22 H22A 0.9500 . ?
C23 C24 1.390(3) . yes
C23 H23A 0.9500 . ?
C24 C25 1.390(3) . yes
C24 H24A 0.9500 . ?
C25 C26 1.400(2) . yes
C25 H25A 0.9500 . ?
C26 H26A 0.9500 . ?
C31 C32 1.393(2) . yes
C31 C36 1.394(2) . yes
C32 C33 1.387(3) . yes
C32 H32A 0.9500 . ?
C33 C34 1.388(3) . yes
C33 H33A 0.9500 . ?
C34 C35 1.378(3) . yes
C34 H34A 0.9500 . ?
C35 C36 1.392(2) . yes
C35 H35A 0.9500 . ?
C36 H36A 0.9500 . ?
C41 C46 1.406(2) . yes
C41 C42 1.409(2) . yes
C42 C43 1.387(2) . yes
C42 H42A 0.9500 . ?
C43 C44 1.395(2) . yes
C43 H43A 0.9500 . ?
C44 C45 1.396(3) . yes
C44 H44A 0.9500 . ?
C45 C46 1.394(2) . yes
C45 H45A 0.9500 . ?
C46 H46A 0.9500 . ?
C51 C52 1.391(2) . yes
C51 C56 1.398(2) . yes
C52 C53 1.394(3) . yes
C52 H52A 0.9500 . ?
C53 C54 1.386(3) . yes
C53 H53A 0.9500 . ?
C54 C55 1.376(3) . yes
C54 H54A 0.9500 . ?
C55 C56 1.399(2) . yes
C55 H55A 0.9500 . ?
C56 H56A 0.9500 . ?
C101 C102 1.232(2) . yes
C102 C103 1.444(2) . yes
C103 C104 1.392(3) . yes
C103 C108 1.397(2) . yes
C104 C105 1.400(3) . yes
C104 H10B 0.9500 . ?
C105 C106 1.377(3) . yes
C105 H10C 0.9500 . ?
C106 C107 1.383(3) . yes
C106 C109 1.523(3) . yes
C107 C108 1.398(3) . yes
C107 H10D 0.9500 . ?
C108 H10E 0.9500 . ?
C109 H10F 0.9800 . ?
C109 H10G 0.9800 . ?
C109 H10H 0.9800 . ?
C110 C114 1.395(3) . yes
C110 C111 1.405(3) . yes
C110 H11B 1.0000 . ?
C111 C112 1.407(3) . yes
C111 H11C 1.0000 . ?
C112 C113 1.412(3) . yes
C112 H11D 1.0000 . ?
C113 C114 1.410(3) . yes
C113 H11E 1.0000 . ?
C114 H11F 1.0000 . ?
C115 C116 1.519(2) . yes
C115 H11G 0.9900 . ?
C115 H11H 0.9900 . ?
C116 H11I 0.9900 . ?
C116 H11J 0.9900 . ?
C121 C122 1.386(3) . yes
C121 C126 1.394(2) . yes
C122 C123 1.394(3) . yes
C122 H12B 0.9500 . ?
C123 C124 1.377(3) . yes
C123 H12C 0.9500 . ?
C124 C125 1.384(3) . yes
C124 H12D 0.9500 . ?
C125 C126 1.393(3) . yes
C125 H12E 0.9500 . ?
C126 H12F 0.9500 . ?
C131 C136 1.392(3) . yes
C131 C132 1.401(2) . yes
C132 C133 1.384(3) . yes
C132 H13B 0.9500 . ?
C133 C134 1.387(3) . yes
C133 H13C 0.9500 . ?
C134 C135 1.389(3) . yes
C134 H13D 0.9500 . ?
C135 C136 1.388(3) . yes
C135 H13E 0.9500 . ?
C136 H13F 0.9500 . ?
C141 C146 1.395(2) . yes
C141 C142 1.402(2) . yes
C142 C143 1.391(2) . yes
C142 H14B 0.9500 . ?
C143 C144 1.390(3) . yes
C143 H14C 0.9500 . ?
C144 C145 1.388(3) . yes
C144 H14D 0.9500 . ?
C145 C146 1.395(3) . yes
C145 H14E 0.9500 . ?
C146 H14F 0.9500 . ?
C151 C152 1.393(3) . yes
C151 C156 1.398(2) . yes
C152 C153 1.387(2) . yes
C152 H15C 0.9500 . ?
C153 C154 1.388(3) . yes
C153 H15D 0.9500 . ?
C154 C155 1.387(3) . yes
C154 H15E 0.9500 . ?
C155 C156 1.386(3) . yes
C155 H15F 0.9500 . ?
C156 H15G 0.9500 . ?
C1S H1SA 0.9900 . ?
C1S H1SB 0.9900 . ?
